data_7701621
loop_
_publ_author_name
'Pammer, Frank'
'Schepper, Jonas'
'Gl\"ockler, Johannes'
'Sun, Yu'
'Orthaber, Andreas'

_publ_section_title
;
 Expansion of the scope of alkylboryl-bridged N \\rightarrow B-ladder
 boranes: new substituents and alternative substrates.
;
_journal_issue 27
_journal_name_full 'Dalton transactions (Cambridge, England : 2003)'
_journal_page_first 10298
_journal_page_last 10312
_journal_paper_doi 10.1039/c9dt01555h
_journal_volume 48
_journal_year 2019
_chemical_formula_moiety 'C34 H40 B N Si'
_chemical_formula_sum 'C34 H40 B N Si'
_chemical_formula_weight 501.57
_space_group_crystal_system monoclinic
_space_group_IT_number 14
_space_group_name_Hall '-P 2yn'
_space_group_name_H-M_alt 'P 1 21/n 1'
_atom_sites_solution_hydrogens mixed
_atom_sites_solution_primary direct
_audit_creation_date 2018-12-24
_audit_creation_method
;
Olex2 1.2
(compiled 2018.05.29 svn.r3508 for OlexSys, GUI svn.r5506)
;
_audit_update_record
;
2019-02-27 deposited with the CCDC.	2019-06-10 downloaded from the CCDC.
;
_cell_angle_alpha 90
_cell_angle_beta 94.560(5)
_cell_angle_gamma 90
_cell_formula_units_Z 4
_cell_length_a 13.8544(8)
_cell_length_b 11.6106(7)
_cell_length_c 18.2019(9)
_cell_measurement_reflns_used 7066
_cell_measurement_temperature 150.00(10)
_cell_measurement_theta_max 28.9210
_cell_measurement_theta_min 3.2750
_cell_volume 2918.7(3)
_computing_cell_refinement 'CrysAlisPro 1.171.38.46 (Rigaku OD, 2015)'
_computing_data_collection 'CrysAlisPro 1.171.38.46 (Rigaku OD, 2015)'
_computing_data_reduction 'CrysAlisPro 1.171.38.46 (Rigaku OD, 2015)'
_computing_molecular_graphics 'Olex2 (Dolomanov et al., 2009)'
_computing_publication_material 'Olex2 (Dolomanov et al., 2009)'
_computing_structure_refinement 'XL (Sheldrick, 2008)'
_computing_structure_solution 'XS (Sheldrick, 2008)'
_diffrn_ambient_temperature 150(1)
_diffrn_detector_area_resol_mean 10.3385
_diffrn_detector_type Atlas
_diffrn_measured_fraction_theta_full 0.999
_diffrn_measured_fraction_theta_max 0.871
_diffrn_measurement_details
;
List of Runs (angles in degrees, time in seconds):

  # Type    Start    End  Width  t~exp~   \w     \q     \k     \f   Frames
#--------------------------------------------------------------------------
  1  \w    -61.00  23.00   1.00   32.00    --   -9.42 -77.00 120.00   84
  2  \w     -7.00  74.00   1.00   32.00    --   11.14  38.00 -90.00   81
  3  \w     26.00  52.00   1.00   32.00    --   11.14 -99.00  90.00   26
  4  \w     35.00  80.00   1.00   32.00    --   11.14 178.00  90.00   45
;
_diffrn_measurement_device 'four-circle diffractometer'
_diffrn_measurement_device_type 'SuperNova, Dual, Cu at zero, Atlas'
_diffrn_measurement_method '\w scans'
_diffrn_radiation_type MoK\a
_diffrn_radiation_wavelength 0.71073
_diffrn_reflns_av_R_equivalents 0.0317
_diffrn_reflns_av_unetI/netI 0.0411
_diffrn_reflns_Laue_measured_fraction_full 0.999
_diffrn_reflns_Laue_measured_fraction_max 0.871
_diffrn_reflns_limit_h_max 19
_diffrn_reflns_limit_h_min -17
_diffrn_reflns_limit_k_max 9
_diffrn_reflns_limit_k_min -14
_diffrn_reflns_limit_l_max 22
_diffrn_reflns_limit_l_min -24
_diffrn_reflns_number 18817
_diffrn_reflns_point_group_measured_fraction_full 0.999
_diffrn_reflns_point_group_measured_fraction_max 0.871
_diffrn_reflns_theta_full 25.242
_diffrn_reflns_theta_max 29.529
_diffrn_reflns_theta_min 2.849
_exptl_absorpt_coefficient_mu 0.103
_exptl_absorpt_correction_T_max 1.00000
_exptl_absorpt_correction_T_min 0.81258
_exptl_absorpt_correction_type multi-scan
_exptl_absorpt_process_details
;
CrysAlisPro 1.171.38.46 (Rigaku Oxford Diffraction, 2015)
Empirical absorption correction using spherical harmonics,
 implemented in SCALE3 ABSPACK scaling algorithm.
;
_exptl_crystal_colour 'clear colourless'
_exptl_crystal_colour_lustre clear
_exptl_crystal_colour_primary colourless
_exptl_crystal_density_diffrn 1.141
_exptl_crystal_description block
_exptl_crystal_F_000 1080
_exptl_crystal_size_max 0.2
_exptl_crystal_size_mid 0.13
_exptl_crystal_size_min 0.1
_refine_diff_density_max 0.314
_refine_diff_density_min -0.352
_refine_diff_density_rms 0.048
_refine_ls_extinction_method none
_refine_ls_goodness_of_fit_ref 1.054
_refine_ls_hydrogen_treatment mixed
_refine_ls_matrix_type full
_refine_ls_number_parameters 382
_refine_ls_number_reflns 7088
_refine_ls_number_restraints 9
_refine_ls_restrained_S_all 1.054
_refine_ls_R_factor_all 0.0704
_refine_ls_R_factor_gt 0.0512
_refine_ls_shift/su_max 0.000
_refine_ls_shift/su_mean 0.000
_refine_ls_structure_factor_coef Fsqd
_refine_ls_weighting_details 'w=1/[\s^2^(Fo^2^)+(0.0579P)^2^+1.4005P] where P=(Fo^2^+2Fc^2^)/3'
_refine_ls_weighting_scheme calc
_refine_ls_wR_factor_gt 0.1275
_refine_ls_wR_factor_ref 0.1409
_reflns_Friedel_coverage 0.000
_reflns_number_gt 5500
_reflns_number_total 7088
_reflns_threshold_expression 'I > 2\s(I)'
_cod_data_source_file c9dt01555h2.cif
_cod_data_source_block jsc18007
_cod_database_code 7701621
_shelx_shelxl_version_number 2014/7
_shelx_space_group_comment
;
The symmetry employed for this shelxl refinement is uniquely defined
by the following loop, which should always be used as a source of
symmetry information in preference to the above space-group names.
They are only intended as comments.
;
_shelx_estimated_absorpt_t_max 0.990
_shelx_estimated_absorpt_t_min 0.980
_olex2_refinement_description
;
1. Fixed Uiso
 At 1.2 times of:
  All C(H) groups
 At 1.5 times of:
  All C(H,H,H) groups
2. Restrained distances
 C6BA-H6BA \\sim C6BA-H6BD
 with sigma of 0.02
 C6BA-H6BB \\sim C6BA-H6BF
 with sigma of 0.02
 C6BA-H6BC \\sim C6BA-H6BE
 with sigma of 0.02
 C8CA-H8CA \\sim C8CA-H8CF
 with sigma of 0.02
 C8CA-H8CB \\sim C8CA-H8CD
 with sigma of 0.02
 C8CA-H8CC \\sim C8CA-H8CE
 with sigma of 0.02
 C2DA-H2DA \\sim C2DA-H2DD
 with sigma of 0.02
 C2DA-H2DB \\sim C2DA-H2DE
 with sigma of 0.02
 C2DA-H2DC \\sim C2DA-H2DF
 with sigma of 0.02
3. Others
 Sof(H6BD)=Sof(H6BE)=Sof(H6BF)=1-FVAR(1)
 Sof(H6BA)=Sof(H6BB)=Sof(H6BC)=FVAR(1)
 Sof(H8CD)=Sof(H8CE)=Sof(H8CF)=1-FVAR(2)
 Sof(H8CA)=Sof(H8CB)=Sof(H8CC)=FVAR(2)
 Sof(H2DD)=Sof(H2DE)=Sof(H2DF)=1-FVAR(3)
 Sof(H2DA)=Sof(H2DB)=Sof(H2DC)=FVAR(3)
4.a Aromatic/amide H refined with riding coordinates:
 C1AA(H1AA), C6AA(H6AA), C3BA(H3BA), C4BA(H4BA), C7BA(H7BA), C0CA(H0CA),
 C1CA(H1CA), C3CA(H3CA), C5CA(H5CA), C7CA(H7CA), C9CA(H9CA), C1DA(H1DA),
 C4DA(H4DA)
4.b Idealised Me refined as rotating group:
 C(HA,HB,HC), C2BA(H2BA,H2BB,H2BC), C6BA(H6BA,H6BB,H6BC), C2CA(H2CA,H2CB,H2CC),
  C4CA(H4CA,H4CB,H4CC), C6CA(H6CA,H6CB,H6CC), C8CA(H8CA,H8CB,H8CC), C2DA(H2DA,
 H2DB,H2DC), C3DA(H3DA,H3DB,H3DC)
;
_olex2_submission_special_instructions 'No special instructions were received'
_oxdiff_exptl_absorpt_empirical_details
;
Empirical correction (ABSPACK) includes:
- Absorption correction using spherical harmonics
- Frame scaling
;

loop_
_space_group_symop_operation_xyz
'x, y, z'
'-x+1/2, y+1/2, -z+1/2'
'-x, -y, -z'
'x-1/2, -y-1/2, z-1/2'

loop_
_atom_site_label
_atom_site_type_symbol
_atom_site_fract_x
_atom_site_fract_y
_atom_site_fract_z
_atom_site_U_iso_or_equiv
_atom_site_adp_type
_atom_site_occupancy
_atom_site_site_symmetry_order
_atom_site_calc_flag
_atom_site_refinement_flags_posn
_atom_site_refinement_flags_occupancy
_atom_site_disorder_assembly
_atom_site_disorder_group
Si0A Si 0.45511(3) 0.25255(4) 0.12302(2) 0.02643(13) Uani 1 1 d . . . .
N1 N 0.29814(12) 0.27129(15) 0.32993(8) 0.0370(4) Uani 1 1 d . . . .
C1AA C 0.45931(13) 0.59798(15) 0.37978(9) 0.0278(4) Uani 1 1 d . . . .
H1AA H 0.3992 0.6349 0.3857 0.033 Uiso 1 1 calc R . . .
C2AA C 0.65995(12) 0.54518(15) 0.14983(9) 0.0257(3) Uani 1 1 d . . . .
C3AA C 0.55868(11) 0.47788(14) 0.30616(8) 0.0219(3) Uani 1 1 d . . . .
C4AA C 0.63430(12) 0.48904(14) 0.36265(9) 0.0247(3) Uani 1 1 d . . . .
C5AA C 0.30651(12) 0.16382(16) 0.35743(9) 0.0283(4) Uani 1 1 d . . . .
C C 0.58344(13) 0.63564(16) 0.15723(10) 0.0318(4) Uani 1 1 d . . . .
HA H 0.5238 0.6128 0.1284 0.048 Uiso 1 1 calc GR . . .
HB H 0.6061 0.7095 0.1390 0.048 Uiso 1 1 calc GR . . .
HC H 0.5707 0.6435 0.2092 0.048 Uiso 1 1 calc GR . . .
C6AA C 0.80352(12) 0.38475(17) 0.12723(9) 0.0315(4) Uani 1 1 d . . . .
H6AA H 0.8523 0.3295 0.1195 0.038 Uiso 1 1 calc R . . .
C7AA C 0.46968(12) 0.53360(14) 0.31620(9) 0.0242(3) Uani 1 1 d . . . .
C8AA C 0.65405(11) 0.43509(14) 0.18221(8) 0.0232(3) Uani 1 1 d . . . .
C9AA C 0.72703(12) 0.35410(15) 0.16906(9) 0.0262(3) Uani 1 1 d . . . .
C0BA C 0.81007(13) 0.49313(18) 0.09683(9) 0.0334(4) Uani 1 1 d . . . .
C1BA C 0.37004(12) 0.08116(15) 0.32202(9) 0.0277(4) Uani 1 1 d . . . .
C2BA C 0.73054(13) 0.42935(18) 0.35827(10) 0.0352(4) Uani 1 1 d . . . .
H2BA H 0.7208 0.3457 0.3577 0.053 Uiso 1 1 calc GR . . .
H2BB H 0.7741 0.4506 0.4012 0.053 Uiso 1 1 calc GR . . .
H2BC H 0.7591 0.4530 0.3131 0.053 Uiso 1 1 calc GR . . .
C3BA C 0.34959(14) -0.03650(17) 0.32604(11) 0.0370(4) Uani 1 1 d . . . .
H3BA H 0.2962 -0.0611 0.3517 0.044 Uiso 1 1 calc R . . .
C4BA C 0.40504(16) -0.11728(18) 0.29372(12) 0.0440(5) Uani 1 1 d . . . .
H4BA H 0.3894 -0.1967 0.2970 0.053 Uiso 1 1 calc R . . .
C10 C 0.44890(12) 0.11660(15) 0.28319(9) 0.0264(4) Uani 1 1 d . . . .
C6BA C 0.52212(17) 0.68043(18) 0.50289(11) 0.0417(5) Uani 1 1 d D . . .
H6BA H 0.5567 0.7536 0.4995 0.063 Uiso 0.72(3) 1 calc DGR P A 1
H6BB H 0.5486 0.6380 0.5465 0.063 Uiso 0.72(3) 1 calc DGR P A 1
H6BC H 0.4532 0.6956 0.5070 0.063 Uiso 0.72(3) 1 calc DGR P A 1
C7BA C 0.62100(13) 0.55411(15) 0.42521(9) 0.0291(4) Uani 1 1 d . . . .
H7BA H 0.6728 0.5607 0.4624 0.035 Uiso 1 1 calc R . . .
C8BA C 0.50577(11) 0.29501(14) 0.21877(8) 0.0222(3) Uani 1 1 d . . . .
C9BA C 0.53421(14) 0.60973(15) 0.43477(9) 0.0297(4) Uani 1 1 d . . . .
C0CA C 0.73711(13) 0.57142(17) 0.10780(9) 0.0310(4) Uani 1 1 d . . . .
H0CA H 0.7397 0.6456 0.0860 0.037 Uiso 1 1 calc R . . .
C1CA C 0.50468(14) 0.03285(16) 0.25150(10) 0.0335(4) Uani 1 1 d . . . .
H1CA H 0.5585 0.0560 0.2258 0.040 Uiso 1 1 calc R . . .
C2CA C 0.52449(17) 0.1431(2) 0.07294(11) 0.0478(5) Uani 1 1 d . . . .
H2CA H 0.5922 0.1676 0.0727 0.072 Uiso 1 1 calc GR . . .
H2CB H 0.4961 0.1360 0.0221 0.072 Uiso 1 1 calc GR . . .
H2CC H 0.5216 0.0685 0.0978 0.072 Uiso 1 1 calc GR . . .
C3CA C 0.25659(14) 0.12991(19) 0.41625(10) 0.0374(4) Uani 1 1 d . . . .
H3CA H 0.2636 0.0539 0.4352 0.045 Uiso 1 1 calc R . . .
C4CA C 0.44716(15) 0.38514(18) 0.06496(10) 0.0386(5) Uani 1 1 d . . . .
H4CA H 0.4099 0.4440 0.0889 0.058 Uiso 1 1 calc GR . . .
H4CB H 0.4150 0.3668 0.0165 0.058 Uiso 1 1 calc GR . . .
H4CC H 0.5125 0.4142 0.0590 0.058 Uiso 1 1 calc GR . . .
C5CA C 0.48333(16) -0.08379(17) 0.25658(11) 0.0418(5) Uani 1 1 d . . . .
H5CA H 0.5222 -0.1397 0.2347 0.050 Uiso 1 1 calc R . . .
C6CA C 0.32876(14) 0.19684(19) 0.12754(11) 0.0400(5) Uani 1 1 d . . . .
H6CA H 0.3311 0.1181 0.1470 0.060 Uiso 1 1 calc GR . . .
H6CB H 0.2954 0.1969 0.0780 0.060 Uiso 1 1 calc GR . . .
H6CC H 0.2937 0.2464 0.1600 0.060 Uiso 1 1 calc GR . . .
C7CA C 0.48369(12) 0.23706(14) 0.27975(9) 0.0248(3) Uani 1 1 d . . . .
H7CA H 0.4913 0.2779 0.3251 0.030 Uiso 1 1 calc R . . .
C8CA C 0.89486(16) 0.5253(2) 0.05382(12) 0.0474(6) Uani 1 1 d D . . .
H8CA H 0.9413 0.5708 0.0852 0.071 Uiso 0.63(3) 1 calc DGR P B 1
H8CB H 0.8719 0.5709 0.0106 0.071 Uiso 0.63(3) 1 calc DGR P B 1
H8CC H 0.9264 0.4552 0.0377 0.071 Uiso 0.63(3) 1 calc DGR P B 1
C9CA C 0.23940(16) 0.34588(19) 0.36193(11) 0.0428(5) Uani 1 1 d . . . .
H9CA H 0.2338 0.4221 0.3430 0.051 Uiso 1 1 calc R . . .
B B 0.57105(13) 0.40380(16) 0.23434(9) 0.0217(4) Uani 1 1 d . . . .
C1DA C 0.18757(15) 0.3171(2) 0.42028(11) 0.0470(5) Uani 1 1 d . . . .
H1DA H 0.1466 0.3714 0.4414 0.056 Uiso 1 1 calc R . . .
C2DA C 0.72995(13) 0.23523(17) 0.20208(11) 0.0335(4) Uani 1 1 d D . . .
H2DA H 0.6968 0.1811 0.1673 0.050 Uiso 0.62(4) 1 calc DGR P C 1
H2DB H 0.6975 0.2359 0.2480 0.050 Uiso 0.62(4) 1 calc DGR P C 1
H2DC H 0.7975 0.2112 0.2125 0.050 Uiso 0.62(4) 1 calc DGR P C 1
C3DA C 0.38578(12) 0.52896(17) 0.25818(10) 0.0317(4) Uani 1 1 d . . . .
H3DA H 0.3309 0.5719 0.2753 0.048 Uiso 1 1 calc GR . . .
H3DB H 0.3668 0.4486 0.2491 0.048 Uiso 1 1 calc GR . . .
H3DC H 0.4051 0.5634 0.2124 0.048 Uiso 1 1 calc GR . . .
C4DA C 0.19701(15) 0.2066(2) 0.44708(11) 0.0496(6) Uani 1 1 d . . . .
H4DA H 0.1618 0.1835 0.4873 0.060 Uiso 1 1 calc R . . .
H6BD H 0.585(3) 0.712(6) 0.524(4) 0.03(2) Uiso 0.28(3) 1 d D P A 2
H6BE H 0.484(4) 0.747(4) 0.485(3) 0.009(16) Uiso 0.28(3) 1 d D P A 2
H6BF H 0.486(4) 0.643(5) 0.540(2) 0.010(17) Uiso 0.28(3) 1 d D P A 2
H8CD H 0.892(3) 0.489(4) 0.0054(15) 0.010(13) Uiso 0.37(3) 1 d D P B 2
H8CE H 0.956(2) 0.500(4) 0.081(2) 0.013(13) Uiso 0.37(3) 1 d D P B 2
H8CF H 0.904(5) 0.608(2) 0.060(4) 0.041(19) Uiso 0.37(3) 1 d D P B 2
H2DD H 0.669(2) 0.194(4) 0.199(3) 0.020(14) Uiso 0.38(4) 1 d D P C 2
H2DE H 0.755(4) 0.243(4) 0.2540(14) 0.022(14) Uiso 0.38(4) 1 d D P C 2
H2DF H 0.776(3) 0.186(3) 0.179(2) 0.011(12) Uiso 0.38(4) 1 d D P C 2

loop_
_atom_site_aniso_label
_atom_site_aniso_U_11
_atom_site_aniso_U_22
_atom_site_aniso_U_33
_atom_site_aniso_U_23
_atom_site_aniso_U_13
_atom_site_aniso_U_12
Si0A 0.0282(2) 0.0279(3) 0.0235(2) -0.00297(18) 0.00414(17) -0.0040(2)
N1 0.0386(9) 0.0387(9) 0.0344(8) 0.0049(7) 0.0082(7) 0.0007(7)
C1AA 0.0313(9) 0.0213(9) 0.0320(8) 0.0001(7) 0.0102(7) 0.0029(7)
C2AA 0.0265(8) 0.0266(9) 0.0241(8) -0.0020(6) 0.0015(6) -0.0061(7)
C3AA 0.0229(7) 0.0193(8) 0.0240(7) 0.0016(6) 0.0043(6) -0.0027(6)
C4AA 0.0261(8) 0.0212(8) 0.0269(8) 0.0014(6) 0.0026(6) -0.0037(7)
C5AA 0.0242(8) 0.0364(10) 0.0237(8) 0.0043(7) -0.0020(6) -0.0064(7)
C 0.0357(9) 0.0242(9) 0.0357(9) 0.0047(7) 0.0041(7) -0.0027(8)
C6AA 0.0223(8) 0.0426(11) 0.0303(9) -0.0093(8) 0.0058(7) -0.0024(8)
C7AA 0.0252(8) 0.0211(8) 0.0269(8) 0.0019(6) 0.0057(6) 0.0004(7)
C8AA 0.0220(7) 0.0251(8) 0.0225(7) -0.0027(6) 0.0018(6) -0.0028(6)
C9AA 0.0229(8) 0.0306(9) 0.0252(8) -0.0046(7) 0.0035(6) -0.0026(7)
C0BA 0.0280(9) 0.0469(12) 0.0263(8) -0.0072(8) 0.0078(7) -0.0122(8)
C1BA 0.0277(8) 0.0284(9) 0.0259(8) 0.0064(7) -0.0047(6) -0.0038(7)
C2BA 0.0282(9) 0.0382(11) 0.0381(9) -0.0034(8) -0.0040(7) 0.0032(8)
C3BA 0.0368(10) 0.0318(10) 0.0413(10) 0.0114(8) -0.0028(8) -0.0079(8)
C4BA 0.0516(12) 0.0243(10) 0.0547(12) 0.0085(9) -0.0050(10) -0.0063(9)
C10 0.0292(8) 0.0251(9) 0.0244(8) 0.0043(6) -0.0015(6) -0.0018(7)
C6BA 0.0585(13) 0.0352(11) 0.0326(10) -0.0107(8) 0.0113(9) -0.0046(10)
C7BA 0.0341(9) 0.0267(9) 0.0258(8) -0.0016(7) -0.0012(7) -0.0067(7)
C8BA 0.0207(7) 0.0222(8) 0.0244(7) -0.0016(6) 0.0053(6) 0.0007(6)
C9BA 0.0432(10) 0.0217(9) 0.0252(8) -0.0023(6) 0.0098(7) -0.0049(8)
C0CA 0.0339(9) 0.0332(10) 0.0263(8) 0.0006(7) 0.0045(7) -0.0134(8)
C1CA 0.0366(10) 0.0275(10) 0.0366(9) 0.0011(7) 0.0031(7) 0.0012(8)
C2CA 0.0574(13) 0.0526(14) 0.0344(10) -0.0118(9) 0.0108(9) 0.0073(11)
C3CA 0.0350(10) 0.0451(12) 0.0320(9) 0.0136(8) 0.0016(7) -0.0095(9)
C4CA 0.0453(11) 0.0411(12) 0.0284(9) 0.0054(8) -0.0038(8) -0.0084(9)
C5CA 0.0503(12) 0.0256(10) 0.0488(11) -0.0017(8) -0.0003(9) 0.0061(9)
C6CA 0.0350(10) 0.0462(12) 0.0383(10) -0.0007(9) -0.0004(8) -0.0114(9)
C7CA 0.0254(8) 0.0236(9) 0.0254(8) -0.0008(6) 0.0027(6) 0.0006(7)
C8CA 0.0380(11) 0.0662(16) 0.0400(11) -0.0074(11) 0.0168(9) -0.0195(11)
C9CA 0.0498(12) 0.0421(12) 0.0377(10) 0.0038(9) 0.0105(9) 0.0049(10)
B 0.0207(8) 0.0208(9) 0.0235(8) 0.0011(7) 0.0015(6) 0.0035(7)
C1DA 0.0388(11) 0.0670(16) 0.0365(10) -0.0026(10) 0.0109(8) 0.0080(10)
C2DA 0.0280(9) 0.0329(10) 0.0404(10) -0.0008(8) 0.0070(8) 0.0085(8)
C3DA 0.0251(8) 0.0353(10) 0.0347(9) -0.0020(7) 0.0022(7) 0.0055(8)
C4DA 0.0388(11) 0.0784(17) 0.0332(10) 0.0096(11) 0.0127(8) -0.0076(11)

loop_
_atom_type_symbol
_atom_type_description
_atom_type_scat_dispersion_real
_atom_type_scat_dispersion_imag
_atom_type_scat_source
C C 0.0033 0.0016 'International Tables Vol C Tables 4.2.6.8 and 6.1.1.4'
H H 0.0000 0.0000 'International Tables Vol C Tables 4.2.6.8 and 6.1.1.4'
B B 0.0013 0.0007 'International Tables Vol C Tables 4.2.6.8 and 6.1.1.4'
N N 0.0061 0.0033 'International Tables Vol C Tables 4.2.6.8 and 6.1.1.4'
Si Si 0.0817 0.0704 'International Tables Vol C Tables 4.2.6.8 and 6.1.1.4'

loop_
_geom_angle_atom_site_label_1
_geom_angle_atom_site_label_2
_geom_angle_atom_site_label_3
_geom_angle
C2CA Si0A C8BA 117.26(9)
C2CA Si0A C6CA 107.73(10)
C4CA Si0A C8BA 107.92(8)
C4CA Si0A C2CA 107.08(10)
C4CA Si0A C6CA 107.24(10)
C6CA Si0A C8BA 109.20(8)
C5AA N1 C9CA 118.07(16)
C9BA C1AA C7AA 121.99(16)
C8AA C2AA C 121.96(14)
C0CA C2AA C 118.15(16)
C0CA C2AA C8AA 119.87(16)
C4AA C3AA C7AA 117.79(14)
C4AA C3AA B 121.79(14)
C7AA C3AA B 120.41(14)
C3AA C4AA C2BA 121.71(15)
C7BA C4AA C3AA 120.42(15)
C7BA C4AA C2BA 117.86(15)
N1 C5AA C1BA 118.33(15)
N1 C5AA C3CA 121.36(18)
C3CA C5AA C1BA 120.31(17)
C0BA C6AA C9AA 121.78(17)
C1AA C7AA C3AA 119.99(15)
C1AA C7AA C3DA 118.41(15)
C3AA C7AA C3DA 121.57(14)
C2AA C8AA C9AA 117.71(14)
C2AA C8AA B 121.62(15)
C9AA C8AA B 120.62(15)
C6AA C9AA C8AA 120.35(16)
C6AA C9AA C2DA 116.95(16)
C8AA C9AA C2DA 122.61(15)
C6AA C0BA C0CA 117.93(15)
C6AA C0BA C8CA 120.81(19)
C0CA C0BA C8CA 121.26(19)
C3BA C1BA C5AA 118.66(16)
C3BA C1BA C10 118.68(17)
C10 C1BA C5AA 122.65(16)
C4BA C3BA C1BA 121.47(18)
C3BA C4BA C5CA 120.38(19)
C1BA C10 C7CA 124.36(16)
C1CA C10 C1BA 118.75(16)
C1CA C10 C7CA 116.59(15)
C9BA C7BA C4AA 121.86(16)
C7CA C8BA Si0A 122.30(13)
C7CA C8BA B 114.67(14)
B C8BA Si0A 122.92(11)
C1AA C9BA C6BA 121.35(17)
C7BA C9BA C1AA 117.95(15)
C7BA C9BA C6BA 120.70(17)
C0BA C0CA C2AA 122.33(17)
C5CA C1CA C10 121.57(18)
C4DA C3CA C5AA 119.37(19)
C4BA C5CA C1CA 119.14(19)
C8BA C7CA C10 126.81(15)
N1 C9CA C1DA 123.2(2)
C3AA B C8AA 119.92(14)
C8BA B C3AA 119.21(14)
C8BA B C8AA 120.72(14)
C9CA C1DA C4DA 117.5(2)
C3CA C4DA C1DA 120.42(18)

loop_
_geom_bond_atom_site_label_1
_geom_bond_atom_site_label_2
_geom_bond_distance
Si0A C8BA 1.8918(16)
Si0A C2CA 1.873(2)
Si0A C4CA 1.865(2)
Si0A C6CA 1.8742(19)
N1 C5AA 1.346(2)
N1 C9CA 1.352(3)
C1AA C7AA 1.395(2)
C1AA C9BA 1.390(3)
C2AA C 1.506(2)
C2AA C8AA 1.413(2)
C2AA C0CA 1.397(2)
C3AA C4AA 1.414(2)
C3AA C7AA 1.417(2)
C3AA B 1.585(2)
C4AA C2BA 1.510(2)
C4AA C7BA 1.391(2)
C5AA C1BA 1.484(3)
C5AA C3CA 1.377(2)
C6AA C9AA 1.399(2)
C6AA C0BA 1.380(3)
C7AA C3DA 1.508(2)
C8AA C9AA 1.415(2)
C8AA B 1.590(2)
C9AA C2DA 1.505(3)
C0BA C0CA 1.386(3)
C0BA C8CA 1.510(2)
C1BA C3BA 1.398(3)
C1BA C10 1.409(2)
C3BA C4BA 1.374(3)
C4BA C5CA 1.379(3)
C10 C1CA 1.395(3)
C10 C7CA 1.482(2)
C6BA C9BA 1.507(2)
C7BA C9BA 1.388(3)
C8BA C7CA 1.354(2)
C8BA B 1.566(2)
C1CA C5CA 1.391(3)
C3CA C4DA 1.365(3)
C9CA C1DA 1.370(3)
C1DA C4DA 1.374(3)
